data_2007848
loop_
_publ_author_name
'Ryttersgaard, Carsten'
'Larsen, Sine'

_publ_section_title
;
 Quininium Hydrogen (<i>S</i>,<i>S</i>)-Tartrate Hemihydrate, a Salt
 with a Unique Conformation of the Hydrogen Tartrate Ion
;
_journal_issue 11
_journal_name_full 'Acta Crystallographica Section C'
_journal_page_first 1698
_journal_page_last 1701
_journal_paper_doi 10.1107/S0108270198004399
_journal_volume 54
_journal_year 1998
_chemical_formula_moiety '2C20 H25 N2 O2 1+, 2C4 H5 O6 1-, H2 O'
_chemical_formula_sum 'C48 H62 N4 O17'
_chemical_formula_weight 967.02
_chemical_name_systematic
;
 Quininium (S,S)-hydrogen tartrate hemihydrate
;
_space_group_IT_number 5
_symmetry_cell_setting monoclinic
_symmetry_space_group_name_Hall 'C 2y'
_symmetry_space_group_name_H-M 'C 1 2 1'
_cell_angle_alpha 90.00
_cell_angle_beta 104.44(2)
_cell_angle_gamma 90.00
_cell_formula_units_Z 4
_cell_length_a 21.198(8)
_cell_length_b 6.3283(9)
_cell_length_c 35.442(9)
_cell_measurement_reflns_used 20
_cell_measurement_temperature 122.0(5)
_cell_measurement_theta_max 40.31
_cell_measurement_theta_min 28.78
_cell_volume 4604(2)
_diffrn_ambient_temperature 122(2)
_diffrn_measurement_device_type 'Enraf-Nonius CAD-4 diffractometer'
_diffrn_measurement_method \w--2\q
_diffrn_radiation_monochromator graphite
_diffrn_radiation_source 'fine-focus sealed tube'
_diffrn_radiation_type CuK\a
_diffrn_radiation_wavelength 1.5418
_diffrn_reflns_av_R_equivalents 0.0208
_diffrn_reflns_av_sigmaI/netI 0.0398
_diffrn_reflns_limit_h_max 26
_diffrn_reflns_limit_h_min 0
_diffrn_reflns_limit_k_max 7
_diffrn_reflns_limit_k_min -7
_diffrn_reflns_limit_l_max 42
_diffrn_reflns_limit_l_min -44
_diffrn_reflns_number 10808
_diffrn_reflns_theta_max 74.88
_diffrn_reflns_theta_min 1.29
_diffrn_standards_decay_% 0
_diffrn_standards_interval_time 167
_diffrn_standards_number 4
_exptl_absorpt_coefficient_mu 0.888
_exptl_absorpt_correction_type none
_exptl_crystal_colour transparent
_exptl_crystal_density_diffrn 1.395
_exptl_crystal_density_meas ?
_exptl_crystal_description rod
_exptl_crystal_F_000 2056
_exptl_crystal_size_max 0.6
_exptl_crystal_size_mid 0.1
_exptl_crystal_size_min 0.1
_refine_ls_abs_structure_details 'Flack  (1983) parameter = 0.09(10)'
_refine_ls_abs_structure_Flack 0.09(10)
_refine_ls_extinction_method none
_refine_ls_goodness_of_fit_ref 1.036
_refine_ls_hydrogen_treatment H_atoms:_see_text
_refine_ls_matrix_type full
_refine_ls_number_parameters 640
_refine_ls_number_reflns 9338
_refine_ls_number_restraints 1
_refine_ls_restrained_S_all 1.036
_refine_ls_R_factor_all 0.0390
_refine_ls_R_factor_gt 0.0366
_refine_ls_shift/su_max 0.051
_refine_ls_shift/su_mean 0.001
_refine_ls_structure_factor_coef Fsqd
_refine_ls_weighting_details 'w = 1/[\s^2^(Fo^2^)+(0.0601P)^2^+1.5909P] where P=(Fo^2^+2Fc^2^)/3'
_refine_ls_weighting_scheme calc
_refine_ls_wR_factor_ref 0.0976
_reflns_number_gt 8929
_reflns_number_total 9338
_reflns_threshold_expression I>2\s(I)
_cod_data_source_file os1012.cif
_cod_data_source_block artic
_cod_depositor_comments
;
The following automatic conversions were performed:

'_exptl_crystal_density_meas' value 'not measured' was changed to '?'
- the value is perceived as not measured.

Automatic conversion script
Id: cif_fix_values 3008 2015-01-20 13:52:24Z robertas 

The following automatic conversions were performed:

'_refine_ls_weighting_scheme' value 'calc w =
1/[\s^2^(Fo^2^)+(0.0601P)^2^+1.5909P] where P=(Fo^2^+2Fc^2^)/3' was
changed to 'calc'. New tag '_refine_ls_weighting_details' was
created. The value of the new tag was set to 'w =
1/[\s^2^(Fo^2^)+(0.0601P)^2^+1.5909P] where P=(Fo^2^+2Fc^2^)/3'.

Automatic conversion script
Id: cif_fix_values 3143 2015-03-26 13:38:13Z robertas 
;
_cod_original_sg_symbol_H-M 'C 2'
_cod_database_code 2007848
_cod_database_fobs_code 2007848

loop_
_symmetry_equiv_pos_as_xyz
'x, y, z'
'-x, y, -z'
'x+1/2, y+1/2, z'
'-x+1/2, y+1/2, -z'

loop_
_atom_site_label
_atom_site_fract_x
_atom_site_fract_y
_atom_site_fract_z
_atom_site_U_iso_or_equiv
_atom_site_adp_type
_atom_site_calc_flag
_atom_site_refinement_flags
_atom_site_occupancy
_atom_site_disorder_assembly
_atom_site_disorder_group
_atom_site_type_symbol
C1A 0.39704(8) 1.0546(3) 0.25933(5) 0.0169(3) Uani d . 1 . . C
O1A 0.42913(6) 0.9663(2) 0.29222(4) 0.0245(3) Uani d . 1 . . O
H41A 0.4628 1.0372 0.3019 0.037 Uiso calc R 1 . . H
O2A 0.41052(7) 1.2257(2) 0.24788(4) 0.0293(3) Uani d . 1 . . O
C2A 0.34060(8) 0.9185(3) 0.23745(4) 0.0159(3) Uani d . 1 . . C
H2A 0.3078 0.9069 0.2533 0.024 Uiso calc R 1 . . H
O3A 0.30996(6) 1.00667(19) 0.20072(3) 0.0197(2) Uani d . 1 . . O
H43A 0.3114 1.1391 0.2022 0.030 Uiso calc R 1 . . H
C3A 0.36354(8) 0.6968(3) 0.23018(5) 0.0167(3) Uani d . 1 . . C
H3A 0.3882 0.6358 0.2556 0.025 Uiso calc R 1 . . H
O4A 0.40519(6) 0.7023(2) 0.20448(3) 0.0194(2) Uani d . 1 . . O
H44A 0.4430 0.7360 0.2169 0.029 Uiso calc R 1 . . H
C4A 0.30565(9) 0.5533(3) 0.21288(5) 0.0187(3) Uani d . 1 . . C
O5A 0.30489(6) 0.4484(2) 0.18300(3) 0.0194(2) Uani d . 1 . . O
O6A 0.26197(7) 0.5493(3) 0.23179(4) 0.0327(3) Uani d . 1 . . O
C9A 0.25584(7) 0.1191(3) 0.07578(4) 0.0151(3) Uani d . 1 . . C
C10A 0.20833(7) 0.2821(3) 0.06483(5) 0.0161(3) Uani d . 1 . . C
C11A 0.20023(8) 0.4494(3) 0.09003(5) 0.0179(3) Uani d . 1 . . C
H11A 0.2269 0.4557 0.1159 0.027 Uiso calc R 1 . . H
C12A 0.15367(8) 0.6019(3) 0.07692(5) 0.0195(3) Uani d . 1 . . C
O12A 0.14011(6) 0.7659(2) 0.09862(4) 0.0255(3) Uani d . 1 . . O
C30A 0.17661(9) 0.7775(4) 0.13833(6) 0.0291(4) Uani d . 1 . . C
H30A 0.1655 0.9080 0.1501 0.044 Uiso calc R 1 . . H
H30B 0.2233 0.7769 0.1395 0.044 Uiso calc R 1 . . H
H30C 0.1661 0.6556 0.1527 0.044 Uiso calc R 1 . . H
C13A 0.11441(8) 0.5989(3) 0.03793(5) 0.0229(4) Uani d . 1 . . C
H13A 0.0838 0.7086 0.0289 0.034 Uiso calc R 1 . . H
C14A 0.12111(8) 0.4378(3) 0.01368(5) 0.0212(3) Uani d . 1 . . C
H14A 0.0947 0.4361 -0.0123 0.032 Uiso calc R 1 . . H
C15A 0.16683(8) 0.2720(3) 0.02638(5) 0.0176(3) Uani d . 1 . . C
N1A 0.16899(7) 0.1131(3) 0.00072(4) 0.0206(3) Uani d . 1 . . N
C16A 0.21179(8) -0.0384(3) 0.01291(5) 0.0196(3) Uani d . 1 . . C
H16A 0.2126 -0.1529 -0.0043 0.029 Uiso calc R 1 . . H
C17A 0.25655(8) -0.0420(3) 0.04981(5) 0.0179(3) Uani d . 1 . . C
H17A 0.2869 -0.1547 0.0567 0.027 Uiso calc R 1 . . H
C18A 0.30727(7) 0.1291(3) 0.11426(4) 0.0141(3) Uani d . 1 . . C
H18A 0.2875 0.1878 0.1348 0.021 Uiso calc R 1 . . H
O18A 0.33258(6) -0.07626(19) 0.12551(3) 0.0176(2) Uani d . 1 . . O
H48A 0.3354 -0.0943 0.1494 0.026 Uiso calc R 1 . . H
C19A 0.36107(8) 0.2796(3) 0.10818(4) 0.0145(3) Uani d . 1 . . C
H19A 0.3389 0.4056 0.0937 0.022 Uiso calc R 1 . . H
C20A 0.40444(8) 0.1834(3) 0.08359(5) 0.0186(3) Uani d . 1 . . C
H20A 0.3965 0.0294 0.0807 0.028 Uiso calc R 1 . . H
H20B 0.3933 0.2473 0.0573 0.028 Uiso calc R 1 . . H
C21A 0.47676(8) 0.2239(3) 0.10325(5) 0.0173(3) Uani d . 1 . . C
H21A 0.5045 0.1687 0.0864 0.026 Uiso calc R 1 . . H
C22A 0.49435(9) 0.1124(3) 0.14269(5) 0.0220(4) Uani d . 1 . . C
H22A 0.5406 0.1394 0.1558 0.033 Uiso calc R 1 . . H
H22B 0.4884 -0.0420 0.1389 0.033 Uiso calc R 1 . . H
C23A 0.45070(8) 0.1941(3) 0.16817(5) 0.0195(3) Uani d . 1 . . C
H23A 0.4253 0.0758 0.1752 0.029 Uiso calc R 1 . . H
H23B 0.4779 0.2555 0.1925 0.029 Uiso calc R 1 . . H
N2A 0.40518(7) 0.3598(2) 0.14609(4) 0.0153(3) Uani d . 1 . . N
H52A 0.3801(7) 0.4089(13) 0.1615(4) 0.023 Uiso calc R 1 . . H
C24A 0.44485(8) 0.5401(3) 0.13641(5) 0.0177(3) Uani d . 1 . . C
H24A 0.4723 0.6007 0.1608 0.026 Uiso calc R 1 . . H
H24B 0.4154 0.6524 0.1227 0.026 Uiso calc R 1 . . H
C25A 0.48874(8) 0.4618(3) 0.11025(5) 0.0162(3) Uani d . 1 . . C
H25A 0.5352 0.4820 0.1248 0.024 Uiso calc R 1 . . H
C26A 0.47722(9) 0.5862(3) 0.07293(5) 0.0215(3) Uani d . 1 . . C
H26A 0.4338 0.5994 0.0575 0.032 Uiso calc R 1 . . H
C27A 0.52393(11) 0.6770(4) 0.06065(7) 0.0424(6) Uani d . 1 . . C
H27A 0.5678 0.6662 0.0755 0.064 Uiso calc R 1 . . H
H27B 0.5140 0.7537 0.0369 0.064 Uiso calc R 1 . . H
C1D 0.17065(9) 0.1377(3) 0.23380(5) 0.0243(4) Uani d . 1 . . C
O1D 0.16568(7) 0.3115(3) 0.21351(4) 0.0321(3) Uani d . 1 . . O
H41D 0.2015 0.3758 0.2192 0.048 Uiso calc R 1 . . H
O2D 0.21808(7) 0.0761(3) 0.25809(4) 0.0337(3) Uani d . 1 . . O
C2D 0.10686(9) 0.0137(3) 0.22583(5) 0.0236(4) Uani d . 1 . . C
H2D 0.0842 0.0277 0.1976 0.035 Uiso calc R 1 . . H
O3D 0.11774(8) -0.2025(2) 0.23471(5) 0.0341(3) Uani d . 1 . . O
H43D 0.1575 -0.2226 0.2448 0.051 Uiso calc R 1 . . H
C3D 0.06254(8) 0.1092(3) 0.25043(5) 0.0195(3) Uani d . 1 . . C
H3D 0.0264 0.0070 0.2501 0.029 Uiso calc R 1 . . H
O4D 0.03433(6) 0.3016(2) 0.23354(4) 0.0244(3) Uani d . 1 . . O
H44D 0.0628 0.3970 0.2377 0.037 Uiso calc R 1 . . H
C4D 0.10134(8) 0.1374(3) 0.29275(5) 0.0180(3) Uani d . 1 . . C
O5D 0.11102(7) -0.0239(2) 0.31361(4) 0.0271(3) Uani d . 1 . . O
O6D 0.12260(6) 0.3204(2) 0.30299(4) 0.0248(3) Uani d . 1 . . O
C9D 0.18011(8) 0.7162(3) 0.43083(5) 0.0158(3) Uani d . 1 . . C
C10D 0.14396(8) 0.5617(3) 0.44609(5) 0.0164(3) Uani d . 1 . . C
C11D 0.11061(8) 0.3899(3) 0.42408(5) 0.0187(3) Uani d . 1 . . C
H11D 0.1114 0.3732 0.3976 0.028 Uiso calc R 1 . . H
C12D 0.07723(8) 0.2480(3) 0.44108(5) 0.0215(4) Uani d . 1 . . C
O12D 0.04113(7) 0.0833(2) 0.42246(4) 0.0286(3) Uani d . 1 . . O
C30D 0.03917(10) 0.0561(4) 0.38222(6) 0.0324(4) Uani d . 1 . . C
H30D 0.0146 -0.0722 0.3725 0.049 Uiso calc R 1 . . H
H30E 0.0837 0.0434 0.3791 0.049 Uiso calc R 1 . . H
H30F 0.0179 0.1786 0.3675 0.049 Uiso calc R 1 . . H
C13D 0.07681(9) 0.2670(3) 0.48079(6) 0.0244(4) Uani d . 1 . . C
H13D 0.0551 0.1641 0.4925 0.037 Uiso calc R 1 . . H
C14D 0.10744(9) 0.4324(3) 0.50222(5) 0.0231(4) Uani d . 1 . . C
H14D 0.1063 0.4451 0.5288 0.035 Uiso calc R 1 . . H
C15D 0.14112(8) 0.5867(3) 0.48556(5) 0.0191(3) Uani d . 1 . . C
N1D 0.16955(7) 0.7515(3) 0.50880(4) 0.0214(3) Uani d . 1 . . N
C16D 0.20050(9) 0.8931(3) 0.49278(5) 0.0216(4) Uani d . 1 . . C
H16D 0.2195 1.0104 0.5082 0.032 Uiso calc R 1 . . H
C17D 0.20722(8) 0.8816(3) 0.45422(5) 0.0183(3) Uani d . 1 . . C
H17D 0.2305 0.9883 0.4445 0.027 Uiso calc R 1 . . H
C18D 0.18918(8) 0.6982(3) 0.38967(5) 0.0151(3) Uani d . 1 . . C
H18D 0.1475 0.6488 0.3718 0.023 Uiso calc R 1 . . H
O18D 0.20607(6) 0.89768(19) 0.37669(3) 0.0186(2) Uani d . 1 . . O
H48D 0.1768 0.9371 0.3574 0.028 Uiso calc R 1 . . H
C19D 0.24323(8) 0.5353(3) 0.38941(4) 0.0152(3) Uani d . 1 . . C
H19D 0.2362 0.4120 0.4055 0.023 Uiso calc R 1 . . H
C20D 0.31300(8) 0.6175(3) 0.40676(5) 0.0178(3) Uani d . 1 . . C
H20D 0.3116 0.7703 0.4124 0.027 Uiso calc R 1 . . H
H20E 0.3323 0.5431 0.4315 0.027 Uiso calc R 1 . . H
C21D 0.35533(8) 0.5802(3) 0.37785(5) 0.0174(3) Uani d . 1 . . C
H21D 0.4006 0.6319 0.3894 0.026 Uiso calc R 1 . . H
C22D 0.32539(9) 0.7023(3) 0.34017(5) 0.0226(4) Uani d . 1 . . C
H22D 0.3532 0.6860 0.3217 0.034 Uiso calc R 1 . . H
H22E 0.3229 0.8545 0.3461 0.034 Uiso calc R 1 . . H
C23D 0.25677(9) 0.6168(3) 0.32170(5) 0.0210(3) Uani d . 1 . . C
H23D 0.2247 0.7337 0.3175 0.031 Uiso calc R 1 . . H
H23E 0.2556 0.5517 0.2961 0.031 Uiso calc R 1 . . H
N2D 0.23982(7) 0.4541(2) 0.34874(4) 0.0164(3) Uani d . 1 . . N
H52D 0.1959(11) 0.4044(12) 0.3375(3) 0.025 Uiso calc R 1 . . H
C24D 0.28573(8) 0.2701(3) 0.35168(5) 0.0197(3) Uani d . 1 . . C
H24D 0.2806 0.2057 0.3256 0.030 Uiso calc R 1 . . H
H24E 0.2750 0.1616 0.3692 0.030 Uiso calc R 1 . . H
C25D 0.35699(8) 0.3436(3) 0.36760(5) 0.0178(3) Uani d . 1 . . C
H25D 0.3802 0.3282 0.3464 0.027 Uiso calc R 1 . . H
C26D 0.39189(9) 0.2121(3) 0.40170(5) 0.0229(4) Uani d . 1 . . C
H26D 0.3766 0.2171 0.4247 0.034 Uiso calc R 1 . . H
C27D 0.44233(10) 0.0904(3) 0.40187(7) 0.0316(4) Uani d . 1 . . C
H27D 0.4589 0.0817 0.3794 0.047 Uiso calc R 1 . . H
H27E 0.4621 0.0113 0.4245 0.047 Uiso calc R 1 . . H
O61 0.04277(7) 0.6210(2) 0.32092(4) 0.0253(3) Uani d . 1 . . O
H61A 0.0581(13) 0.727(5) 0.3117(8) 0.038 Uiso d . 1 . . H
H61B 0.0682(13) 0.536(5) 0.3114(8) 0.038 Uiso d . 1 . . H

loop_
_atom_site_aniso_label
_atom_site_aniso_U_11
_atom_site_aniso_U_22
_atom_site_aniso_U_33
_atom_site_aniso_U_12
_atom_site_aniso_U_13
_atom_site_aniso_U_23
C1A 0.0195(7) 0.0146(8) 0.0181(7) -0.0010(6) 0.0073(6) -0.0018(6)
O1A 0.0268(6) 0.0245(7) 0.0190(6) -0.0107(5) -0.0005(5) 0.0014(5)
O2A 0.0334(7) 0.0171(7) 0.0319(7) -0.0043(5) -0.0021(6) 0.0038(5)
C2A 0.0196(7) 0.0140(8) 0.0136(7) -0.0005(6) 0.0035(6) -0.0009(6)
O3A 0.0260(6) 0.0144(6) 0.0167(5) 0.0011(5) 0.0016(5) 0.0003(4)
C3A 0.0218(8) 0.0145(8) 0.0145(7) -0.0004(6) 0.0060(6) -0.0006(6)
O4A 0.0187(6) 0.0201(6) 0.0212(6) -0.0030(5) 0.0082(4) -0.0049(5)
C4A 0.0242(8) 0.0174(8) 0.0157(7) -0.0025(7) 0.0071(6) -0.0002(6)
O5A 0.0227(6) 0.0169(6) 0.0187(5) -0.0022(5) 0.0054(4) -0.0040(5)
O6A 0.0375(8) 0.0387(8) 0.0289(7) -0.0215(7) 0.0213(6) -0.0157(6)
C9A 0.0150(7) 0.0165(8) 0.0143(7) -0.0040(6) 0.0046(6) 0.0011(6)
C10A 0.0142(7) 0.0172(8) 0.0175(7) -0.0018(6) 0.0048(6) 0.0021(6)
C11A 0.0171(7) 0.0175(8) 0.0187(7) -0.0025(6) 0.0036(6) -0.0013(6)
C12A 0.0166(7) 0.0173(8) 0.0248(8) -0.0008(6) 0.0056(6) -0.0011(7)
O12A 0.0220(6) 0.0215(7) 0.0318(7) 0.0053(5) 0.0044(5) -0.0042(5)
C30A 0.0234(9) 0.0292(10) 0.0331(10) 0.0040(8) 0.0036(7) -0.0107(8)
C13A 0.0185(8) 0.0222(9) 0.0269(9) 0.0013(7) 0.0037(7) 0.0073(7)
C14A 0.0182(8) 0.0261(9) 0.0181(7) -0.0030(7) 0.0025(6) 0.0060(7)
C15A 0.0165(7) 0.0200(9) 0.0171(7) -0.0028(6) 0.0054(6) 0.0025(6)
N1A 0.0202(7) 0.0244(8) 0.0167(6) -0.0042(6) 0.0039(5) -0.0003(6)
C16A 0.0211(8) 0.0189(8) 0.0191(8) -0.0053(7) 0.0054(6) -0.0032(6)
C17A 0.0182(7) 0.0164(8) 0.0194(7) -0.0011(6) 0.0056(6) -0.0006(6)
C18A 0.0142(7) 0.0125(7) 0.0153(7) 0.0002(6) 0.0034(6) 0.0012(6)
O18A 0.0219(6) 0.0142(6) 0.0160(5) 0.0021(5) 0.0037(4) 0.0030(4)
C19A 0.0165(7) 0.0136(7) 0.0127(7) -0.0009(6) 0.0025(6) 0.0000(6)
C20A 0.0198(8) 0.0192(8) 0.0184(7) -0.0042(6) 0.0074(6) -0.0038(6)
C21A 0.0178(7) 0.0138(8) 0.0220(8) 0.0004(6) 0.0081(6) 0.0005(6)
C22A 0.0218(8) 0.0154(8) 0.0292(9) 0.0021(6) 0.0070(7) 0.0058(7)
C23A 0.0185(8) 0.0209(9) 0.0170(7) -0.0041(7) 0.0004(6) 0.0031(6)
N2A 0.0169(6) 0.0143(7) 0.0156(6) -0.0034(5) 0.0055(5) -0.0024(5)
C24A 0.0174(7) 0.0126(8) 0.0238(8) -0.0040(6) 0.0065(6) -0.0011(6)
C25A 0.0147(7) 0.0145(8) 0.0194(7) -0.0013(6) 0.0045(6) 0.0009(6)
C26A 0.0220(8) 0.0211(9) 0.0216(8) -0.0002(7) 0.0057(6) 0.0038(7)
C27A 0.0361(11) 0.0521(15) 0.0428(12) 0.0029(11) 0.0169(10) 0.0253(12)
C1D 0.0224(8) 0.0281(10) 0.0243(8) -0.0012(7) 0.0094(7) -0.0074(7)
O1D 0.0283(7) 0.0337(8) 0.0342(7) -0.0108(6) 0.0075(6) 0.0010(6)
O2D 0.0223(6) 0.0434(9) 0.0348(7) 0.0057(6) 0.0061(6) -0.0061(7)
C2D 0.0275(9) 0.0194(9) 0.0230(8) -0.0019(7) 0.0050(7) -0.0047(7)
O3D 0.0405(8) 0.0178(7) 0.0438(9) 0.0012(6) 0.0099(7) -0.0070(6)
C3D 0.0176(8) 0.0193(9) 0.0201(8) -0.0023(6) 0.0019(6) 0.0008(7)
O4D 0.0183(6) 0.0243(7) 0.0281(6) -0.0005(5) 0.0008(5) 0.0063(5)
C4D 0.0158(7) 0.0204(8) 0.0177(7) -0.0029(6) 0.0039(6) -0.0028(6)
O5D 0.0319(7) 0.0227(7) 0.0231(6) -0.0042(6) 0.0001(5) 0.0042(5)
O6D 0.0217(6) 0.0184(7) 0.0318(7) -0.0031(5) 0.0018(5) -0.0059(5)
C9D 0.0140(7) 0.0164(8) 0.0169(7) 0.0030(6) 0.0039(6) 0.0019(6)
C10D 0.0161(7) 0.0158(8) 0.0182(7) 0.0024(6) 0.0057(6) 0.0025(6)
C11D 0.0185(7) 0.0173(8) 0.0214(8) 0.0010(6) 0.0070(6) 0.0003(6)
C12D 0.0191(8) 0.0168(9) 0.0302(9) -0.0015(6) 0.0092(7) -0.0011(7)
O12D 0.0314(7) 0.0206(7) 0.0381(7) -0.0108(5) 0.0171(6) -0.0065(6)
C30D 0.0328(10) 0.0290(11) 0.0390(11) -0.0129(8) 0.0157(8) -0.0148(9)
C13D 0.0254(8) 0.0224(9) 0.0299(9) -0.0006(7) 0.0154(7) 0.0055(8)
C14D 0.0269(9) 0.0234(9) 0.0217(8) 0.0017(7) 0.0115(7) 0.0024(7)
C15D 0.0194(8) 0.0190(9) 0.0193(8) 0.0022(6) 0.0057(6) 0.0001(6)
N1D 0.0239(7) 0.0213(8) 0.0200(7) 0.0009(6) 0.0074(6) -0.0021(6)
C16D 0.0219(8) 0.0203(9) 0.0219(8) 0.0006(7) 0.0039(6) -0.0044(7)
C17D 0.0180(8) 0.0161(8) 0.0205(8) 0.0003(6) 0.0040(6) 0.0004(6)
C18D 0.0170(7) 0.0118(8) 0.0167(7) -0.0016(6) 0.0048(6) 0.0017(6)
O18D 0.0227(6) 0.0130(6) 0.0194(6) -0.0025(5) 0.0042(5) 0.0055(4)
C19D 0.0168(7) 0.0141(8) 0.0147(7) -0.0001(6) 0.0039(6) 0.0013(6)
C20D 0.0157(7) 0.0184(8) 0.0186(7) 0.0000(6) 0.0030(6) -0.0022(6)
C21D 0.0175(7) 0.0140(8) 0.0218(8) -0.0022(6) 0.0067(6) -0.0010(6)
C22D 0.0274(9) 0.0159(8) 0.0267(9) -0.0010(7) 0.0108(7) 0.0049(7)
C23D 0.0278(9) 0.0217(9) 0.0145(7) 0.0032(7) 0.0071(6) 0.0032(6)
N2D 0.0191(6) 0.0140(7) 0.0156(6) -0.0022(6) 0.0033(5) -0.0028(5)
C24D 0.0218(8) 0.0130(8) 0.0248(8) -0.0011(6) 0.0066(6) -0.0033(7)
C25D 0.0200(8) 0.0152(8) 0.0198(8) 0.0012(6) 0.0082(6) -0.0008(6)
C26D 0.0251(8) 0.0198(9) 0.0242(9) 0.0021(7) 0.0069(7) 0.0024(7)
C27D 0.0279(9) 0.0257(11) 0.0412(11) 0.0054(8) 0.0085(8) 0.0087(9)
O61 0.0245(6) 0.0186(7) 0.0300(7) -0.0014(5) 0.0018(5) -0.0024(5)

loop_
_atom_type_symbol
_atom_type_description
_atom_type_scat_dispersion_real
_atom_type_scat_dispersion_imag
_atom_type_scat_source
C C 0.0181 0.0091 'International Tables Vol C Tables 4.2.6.8 and 6.1.1.4'
H H 0.0000 0.0000 'International Tables Vol C Tables 4.2.6.8 and 6.1.1.4'
O O 0.0492 0.0322 'International Tables Vol C Tables 4.2.6.8 and 6.1.1.4'
N N 0.0311 0.0180 'International Tables Vol C Tables 4.2.6.8 and 6.1.1.4'

loop_
_geom_angle_atom_site_label_1
_geom_angle_atom_site_label_2
_geom_angle_atom_site_label_3
_geom_angle
_geom_angle_publ_flag
O2A C1A O1A 124.10(16) yes
O2A C1A C2A 123.72(16) no
O1A C1A C2A 112.18(14) no
O3A C2A C1A 111.58(14) yes
O3A C2A C3A 107.40(13) no
C1A C2A C3A 111.29(13) no
O4A C3A C4A 108.87(13) yes
O4A C3A C2A 111.18(14) no
C4A C3A C2A 110.87(14) no
O5A C4A O6A 125.45(17) yes
O5A C4A C3A 119.79(15) no
O6A C4A C3A 114.73(15) no
C17A C9A C10A 118.60(15) no
C17A C9A C18A 120.39(15) no
C10A C9A C18A 120.92(14) no
C11A C10A C9A 123.71(15) no
C11A C10A C15A 119.38(15) no
C9A C10A C15A 116.91(15) no
C12A C11A C10A 119.92(15) no
O12A C12A C11A 125.29(16) no
O12A C12A C13A 113.73(16) no
C11A C12A C13A 120.98(17) no
C12A O12A C30A 117.11(14) no
C14A C13A C12A 119.59(16) no
C13A C14A C15A 121.45(16) no
N1A C15A C14A 117.77(15) no
N1A C15A C10A 123.67(16) no
C14A C15A C10A 118.55(16) no
C16A N1A C15A 116.93(14) no
N1A C16A C17A 124.39(17) no
C9A C17A C16A 119.39(16) no
O18A C18A C9A 110.44(13) no
O18A C18A C19A 111.27(12) no
C9A C18A C19A 106.88(12) yes
N2A C19A C20A 108.03(13) no
N2A C19A C18A 113.35(12) yes
C20A C19A C18A 113.66(14) no
C21A C20A C19A 110.21(13) no
C22A C21A C25A 108.19(14) no
C22A C21A C20A 109.04(14) no
C25A C21A C20A 110.00(14) no
C21A C22A C23A 109.73(14) no
N2A C23A C22A 109.34(13) no
C23A N2A C24A 108.89(13) no
C23A N2A C19A 113.60(13) no
C24A N2A C19A 107.87(12) no
N2A C24A C25A 110.28(14) no
C26A C25A C21A 112.73(14) no
C26A C25A C24A 111.63(14) no
C21A C25A C24A 108.05(13) no
C27A C26A C25A 123.42(18) yes
O2D C1D O1D 126.92(19) yes
O2D C1D C2D 120.34(19) no
O1D C1D C2D 112.65(16) no
O3D C2D C1D 111.66(16) yes
O3D C2D C3D 109.90(16) no
C1D C2D C3D 109.11(15) no
O4D C3D C4D 112.32(15) yes
O4D C3D C2D 110.29(14) no
C4D C3D C2D 110.03(14) no
O5D C4D O6D 125.88(15) yes
O5D C4D C3D 117.03(15) no
O6D C4D C3D 117.04(16) no
C17D C9D C10D 118.51(15) no
C17D C9D C18D 120.19(15) no
C10D C9D C18D 121.29(15) no
C11D C10D C15D 119.18(15) no
C11D C10D C9D 123.81(15) no
C15D C10D C9D 117.01(16) no
C12D C11D C10D 120.04(16) no
O12D C12D C11D 125.23(17) no
O12D C12D C13D 113.88(16) no
C11D C12D C13D 120.88(17) no
C12D O12D C30D 116.69(15) no
C14D C13D C12D 120.04(17) no
C13D C14D C15D 121.06(16) no
N1D C15D C14D 117.62(15) no
N1D C15D C10D 123.66(16) no
C14D C15D C10D 118.71(16) no
C16D N1D C15D 116.68(15) no
N1D C16D C17D 124.26(17) no
C9D C17D C16D 119.82(17) no
O18D C18D C9D 110.27(14) no
O18D C18D C19D 110.15(13) no
C9D C18D C19D 109.09(13) yes
N2D C19D C18D 111.90(13) yes
N2D C19D C20D 107.88(13) no
C18D C19D C20D 114.31(14) no
C21D C20D C19D 110.05(13) no
C22D C21D C20D 108.58(14) no
C22D C21D C25D 108.17(14) no
C20D C21D C25D 110.89(14) no
C21D C22D C23D 109.59(14) no
N2D C23D C22D 108.64(13) no
C24D N2D C23D 108.65(13) no
C24D N2D C19D 108.66(13) no
C23D N2D C19D 114.20(13) no
N2D C24D C25D 110.43(14) no
C26D C25D C21D 112.56(15) no
C26D C25D C24D 111.58(15) no
C21D C25D C24D 107.46(14) no
C27D C26D C25D 124.38(17) yes

loop_
_geom_bond_atom_site_label_1
_geom_bond_atom_site_label_2
_geom_bond_site_symmetry_2
_geom_bond_distance
_geom_bond_publ_flag
C1A O2A . 1.215(2) yes
C1A O1A . 1.318(2) yes
C1A C2A . 1.521(2) yes
C2A O3A . 1.4163(19) yes
C2A C3A . 1.527(2) yes
C3A O4A . 1.4183(19) yes
C3A C4A . 1.527(2) yes
C4A O5A . 1.247(2) yes
C4A O6A . 1.272(2) yes
C9A C17A . 1.376(2) no
C9A C10A . 1.426(2) no
C9A C18A . 1.520(2) yes
C10A C11A . 1.422(2) no
C10A C15A . 1.427(2) no
C11A C12A . 1.376(2) no
C12A O12A . 1.365(2) no
C12A C13A . 1.425(2) no
O12A C30A . 1.429(2) no
C13A C14A . 1.364(3) no
C14A C15A . 1.423(2) no
C15A N1A . 1.364(2) yes
N1A C16A . 1.317(2) yes
C16A C17A . 1.412(2) no
C18A O18A . 1.424(2) yes
C18A C19A . 1.542(2) yes
C19A N2A . 1.520(2) yes
C19A C20A . 1.541(2) no
C20A C21A . 1.539(2) no
C21A C22A . 1.526(2) no
C21A C25A . 1.537(2) no
C22A C23A . 1.535(2) no
C23A N2A . 1.505(2) yes
N2A C24A . 1.507(2) yes
C24A C25A . 1.550(2) no
C25A C26A . 1.506(2) yes
C26A C27A . 1.309(3) yes
C1D O2D . 1.213(2) yes
C1D O1D . 1.304(3) yes
C1D C2D . 1.528(3) yes
C2D O3D . 1.410(2) yes
C2D C3D . 1.555(3) yes
C3D O4D . 1.421(2) yes
C3D C4D . 1.531(2) yes
C4D O5D . 1.247(2) yes
C4D O6D . 1.263(2) yes
C9D C17D . 1.370(2) no
C9D C10D . 1.429(2) no
C9D C18D . 1.522(2) yes
C10D C11D . 1.420(2) no
C10D C15D . 1.424(2) no
C11D C12D . 1.372(2) no
C12D O12D . 1.362(2) no
C12D C13D . 1.414(3) no
O12D C30D . 1.427(2) no
C13D C14D . 1.360(3) no
C14D C15D . 1.422(2) no
C15D N1D . 1.372(2) yes
N1D C16D . 1.319(2) yes
C16D C17D . 1.411(2) no
C18D O18D . 1.420(2) yes
C18D C19D . 1.543(2) yes
C19D N2D . 1.515(2) yes
C19D C20D . 1.543(2) no
C20D C21D . 1.539(2) no
C21D C22D . 1.536(2) no
C21D C25D . 1.544(2) no
C22D C23D . 1.537(3) no
C23D N2D . 1.510(2) yes
N2D C24D . 1.504(2) yes
C24D C25D . 1.546(2) no
C25D C26D . 1.501(2) yes
C26D C27D . 1.316(3) yes

loop_
_geom_torsion_atom_site_label_1
_geom_torsion_atom_site_label_2
_geom_torsion_atom_site_label_3
_geom_torsion_atom_site_label_4
_geom_torsion
_geom_torsion_publ_flag
O2A C1A C2A O3A 5.5(2) no
O1A C1A C2A O3A -175.11(13) yes
O2A C1A C2A C3A 125.43(18) no
O1A C1A C2A C3A -55.15(18) no
O3A C2A C3A O4A 56.47(17) yes
C1A C2A C3A O4A -65.93(17) no
O3A C2A C3A C4A -64.80(16) no
C1A C2A C3A C4A 172.80(13) yes
O4A C3A C4A O5A 7.1(2) no
C2A C3A C4A O5A 129.73(17) no
O4A C3A C4A O6A -174.49(16) yes
C2A C3A C4A O6A -51.9(2) no
C17A C9A C10A C11A 175.99(15) no
C18A C9A C10A C11A -7.6(2) no
C17A C9A C10A C15A -3.4(2) no
C18A C9A C10A C15A 172.97(14) no
C9A C10A C11A C12A 179.17(15) no
C15A C10A C11A C12A -1.4(2) no
C10A C11A C12A O12A 178.05(15) no
C10A C11A C12A C13A -1.9(3) no
C11A C12A O12A C30A -1.1(3) no
C13A C12A O12A C30A 178.81(16) no
O12A C12A C13A C14A -177.14(15) no
C11A C12A C13A C14A 2.8(3) no
C12A C13A C14A C15A -0.3(3) no
C13A C14A C15A N1A 177.88(16) no
C13A C14A C15A C10A -2.9(2) no
C11A C10A C15A N1A -177.08(15) no
C9A C10A C15A N1A 2.4(2) no
C11A C10A C15A C14A 3.8(2) no
C9A C10A C15A C14A -176.77(14) no
C14A C15A N1A C16A 179.69(15) no
C10A C15A N1A C16A 0.6(2) no
C15A N1A C16A C17A -2.5(2) no
C10A C9A C17A C16A 1.8(2) no
C18A C9A C17A C16A -174.62(15) no
N1A C16A C17A C9A 1.3(3) no
C17A C9A C18A O18A -25.2(2) yes
C10A C9A C18A O18A 158.47(14) no
C17A C9A C18A C19A 95.96(17) yes
C10A C9A C18A C19A -80.36(17) no
O18A C18A C19A N2A -77.00(16) no
C9A C18A C19A N2A 162.36(13) no
O18A C18A C19A C20A 46.86(17) no
C9A C18A C19A C20A -73.78(17) no
N2A C19A C20A C21A -6.54(18) no
C18A C19A C20A C21A -133.24(14) yes
C19A C20A C21A C22A 62.91(18) no
C19A C20A C21A C25A -55.59(18) no
C25A C21A C22A C23A 61.20(18) no
C20A C21A C22A C23A -58.42(18) yes
C21A C22A C23A N2A -0.65(19) no
C22A C23A N2A C24A -60.58(17) no
C22A C23A N2A C19A 59.65(17) yes
C20A C19A N2A C23A -54.95(17) no
C18A C19A N2A C23A 71.92(17) no
C20A C19A N2A C24A 65.86(17) no
C18A C19A N2A C24A -167.26(13) no
C23A N2A C24A C25A 61.28(16) no
C19A N2A C24A C25A -62.43(16) no
